data_2223712
loop_
_publ_author_name
'Choi, Hong Dae'
'Seo, Pil Ja'
'Son, Byeng Wha'
'Lee, Uk'

_publ_section_title
;
 5-Bromo-2-phenyl-3-phenylsulfinyl-1-benzofuran
;
_journal_coeditor_code DN2491
_journal_issue 11
_journal_name_full 'Acta Crystallographica Section E'
_journal_page_first o2609
_journal_paper_doi 10.1107/S1600536809039324
_journal_volume 65
_journal_year 2009
_chemical_formula_iupac 'C20 H13 Br O2 S'
_chemical_formula_moiety 'C20 H13 Br O2 S'
_chemical_formula_sum 'C20 H13 Br O2 S'
_chemical_formula_weight 397.27
_chemical_name_systematic
;
5-Bromo-2-phenyl-3-phenylsulfinyl-1-benzofuran
;
_space_group_IT_number 2
_symmetry_cell_setting triclinic
_symmetry_space_group_name_Hall '-P 1'
_symmetry_space_group_name_H-M 'P -1'
_atom_sites_solution_hydrogens difmap
_atom_sites_solution_primary direct
_atom_sites_solution_secondary difmap
_cell_angle_alpha 72.1870(10)
_cell_angle_beta 80.7720(10)
_cell_angle_gamma 69.5260(10)
_cell_formula_units_Z 2
_cell_length_a 8.26700(10)
_cell_length_b 9.5233(2)
_cell_length_c 11.8663(2)
_cell_measurement_reflns_used 5885
_cell_measurement_temperature 293(2)
_cell_measurement_theta_max 26.03
_cell_measurement_theta_min 2.37
_cell_volume 831.76(3)
_computing_cell_refinement 'SAINT (Bruker, 2001)'
_computing_data_collection 'SMART (Bruker, 2001)'
_computing_data_reduction 'SAINT (Bruker, 2001)'
_computing_molecular_graphics 'ORTEPIII (Burnett & Johnson, 1996) and ORTEP-3 for Windows (Farrugia, 1997)'
_computing_publication_material 'SHELXL97 (Sheldrick, 2008)'
_computing_structure_refinement 'SHELXL97 (Sheldrick, 2008)'
_computing_structure_solution 'SHELXS97 (Sheldrick, 2008)'
_diffrn_ambient_temperature 293(2)
_diffrn_detector_area_resol_mean 10.0
_diffrn_measured_fraction_theta_full 1.000
_diffrn_measured_fraction_theta_max 1.000
_diffrn_measurement_device_type 'Bruker SMART CCD'
_diffrn_measurement_method '\f and \w'
_diffrn_radiation_monochromator graphite
_diffrn_radiation_source 'fine-focus sealed tube'
_diffrn_radiation_type MoK\a
_diffrn_radiation_wavelength 0.71073
_diffrn_reflns_av_R_equivalents 0.0301
_diffrn_reflns_av_sigmaI/netI 0.0236
_diffrn_reflns_limit_h_max 10
_diffrn_reflns_limit_h_min -10
_diffrn_reflns_limit_k_max 11
_diffrn_reflns_limit_k_min -11
_diffrn_reflns_limit_l_max 14
_diffrn_reflns_limit_l_min -14
_diffrn_reflns_number 13542
_diffrn_reflns_theta_full 26.00
_diffrn_reflns_theta_max 26.00
_diffrn_reflns_theta_min 1.81
_exptl_absorpt_coefficient_mu 2.605
_exptl_absorpt_correction_T_max 0.7626
_exptl_absorpt_correction_T_min 0.4624
_exptl_absorpt_correction_type multi-scan
_exptl_absorpt_process_details '(SADABS; Sheldrick, 2000)'
_exptl_crystal_colour colorless
_exptl_crystal_density_diffrn 1.586
_exptl_crystal_density_method 'not measured'
_exptl_crystal_description block
_exptl_crystal_F_000 400
_exptl_crystal_size_max 0.35
_exptl_crystal_size_mid 0.22
_exptl_crystal_size_min 0.11
_refine_diff_density_max 0.509
_refine_diff_density_min -0.592
_refine_ls_extinction_method none
_refine_ls_goodness_of_fit_ref 1.045
_refine_ls_hydrogen_treatment constr
_refine_ls_matrix_type full
_refine_ls_number_parameters 217
_refine_ls_number_reflns 3275
_refine_ls_number_restraints 0
_refine_ls_restrained_S_all 1.045
_refine_ls_R_factor_all 0.0446
_refine_ls_R_factor_gt 0.0354
_refine_ls_shift/su_max 0.001
_refine_ls_shift/su_mean 0.000
_refine_ls_structure_factor_coef Fsqd
_refine_ls_weighting_details 'calc w=1/[\s^2^(Fo^2^)+(0.0473P)^2^+0.3341P] where P=(Fo^2^+2Fc^2^)/3'
_refine_ls_weighting_scheme calc
_refine_ls_wR_factor_gt 0.0890
_refine_ls_wR_factor_ref 0.0946
_reflns_number_gt 2716
_reflns_number_total 3275
_reflns_threshold_expression I>2\s(I)
_cod_data_source_file dn2491.cif
_cod_data_source_block I
_cod_original_cell_volume 831.76(2)
_cod_database_code 2223712
_cod_database_fobs_code 2223712

loop_
_symmetry_equiv_pos_as_xyz
'x, y, z'
'-x, -y, -z'

loop_
_atom_site_type_symbol
_atom_site_label
_atom_site_fract_x
_atom_site_fract_y
_atom_site_fract_z
_atom_site_U_iso_or_equiv
_atom_site_adp_type
_atom_site_calc_flag
_atom_site_refinement_flags
_atom_site_occupancy
_atom_site_disorder_assembly
_atom_site_disorder_group
Br Br 1.01046(4) 0.24078(4) 0.38069(3) 0.07875(15) Uani d . 1 . .
S S 0.60607(8) 0.10785(7) 0.86253(6) 0.05063(17) Uani d . 1 . .
O O1 0.5011(2) 0.56165(18) 0.71087(15) 0.0552(4) Uani d . 1 . .
O O2 0.7801(2) 0.0093(2) 0.8283(2) 0.0760(6) Uani d . 1 . .
C C1 0.5823(3) 0.3012(2) 0.7751(2) 0.0453(5) Uani d . 1 . .
C C2 0.6714(3) 0.3415(3) 0.6609(2) 0.0470(5) Uani d . 1 . .
C C3 0.7888(3) 0.2607(3) 0.5871(2) 0.0516(6) Uani d . 1 . .
H H3 0.8269 0.1525 0.6070 0.062 Uiso calc R 1 . .
C C4 0.8466(3) 0.3472(3) 0.4831(2) 0.0566(6) Uani d . 1 . .
C C5 0.7910(4) 0.5094(3) 0.4506(3) 0.0655(7) Uani d . 1 . .
H H5 0.8338 0.5632 0.3796 0.079 Uiso calc R 1 . .
C C6 0.6738(4) 0.5895(3) 0.5225(3) 0.0645(7) Uani d . 1 . .
H H6 0.6343 0.6978 0.5017 0.077 Uiso calc R 1 . .
C C7 0.6166(3) 0.5035(3) 0.6272(2) 0.0518(6) Uani d . 1 . .
C C8 0.4830(3) 0.4365(3) 0.8020(2) 0.0486(5) Uani d . 1 . .
C C9 0.3645(3) 0.4760(3) 0.9012(2) 0.0505(6) Uani d . 1 . .
C C10 0.3612(4) 0.3686(3) 1.0094(3) 0.0660(7) Uani d . 1 . .
H H10 0.4365 0.2672 1.0207 0.079 Uiso calc R 1 . .
C C11 0.2474(4) 0.4101(4) 1.1009(3) 0.0750(8) Uani d . 1 . .
H H11 0.2469 0.3363 1.1735 0.090 Uiso calc R 1 . .
C C12 0.1352(4) 0.5581(4) 1.0866(3) 0.0768(9) Uani d . 1 . .
H H12 0.0581 0.5850 1.1487 0.092 Uiso calc R 1 . .
C C13 0.1375(5) 0.6667(4) 0.9799(3) 0.0868(10) Uani d . 1 . .
H H13 0.0622 0.7680 0.9696 0.104 Uiso calc R 1 . .
C C14 0.2507(4) 0.6265(3) 0.8877(3) 0.0732(8) Uani d . 1 . .
H H14 0.2511 0.7011 0.8156 0.088 Uiso calc R 1 . .
C C15 0.4515(3) 0.0742(2) 0.7931(2) 0.0455(5) Uani d . 1 . .
C C16 0.5017(4) 0.0001(3) 0.7038(3) 0.0647(7) Uani d . 1 . .
H H16 0.6170 -0.0307 0.6762 0.078 Uiso calc R 1 . .
C C17 0.3767(6) -0.0275(4) 0.6558(3) 0.0833(10) Uani d . 1 . .
H H17 0.4082 -0.0778 0.5959 0.100 Uiso calc R 1 . .
C C18 0.2085(5) 0.0188(4) 0.6965(4) 0.0836(10) Uani d . 1 . .
H H18 0.1254 0.0015 0.6629 0.100 Uiso calc R 1 . .
C C19 0.1600(4) 0.0901(4) 0.7856(4) 0.0791(10) Uani d . 1 . .
H H19 0.0445 0.1200 0.8129 0.095 Uiso calc R 1 . .
C C20 0.2804(3) 0.1180(3) 0.8351(3) 0.0592(6) Uani d . 1 . .
H H20 0.2474 0.1659 0.8964 0.071 Uiso calc R 1 . .

loop_
_atom_site_aniso_label
_atom_site_aniso_U_11
_atom_site_aniso_U_22
_atom_site_aniso_U_33
_atom_site_aniso_U_12
_atom_site_aniso_U_13
_atom_site_aniso_U_23
Br 0.0790(2) 0.0939(3) 0.0630(2) -0.03538(18) 0.01864(16) -0.02325(17)
S 0.0434(3) 0.0442(3) 0.0520(4) -0.0148(2) -0.0066(3) 0.0070(2)
O1 0.0669(11) 0.0419(8) 0.0506(10) -0.0212(8) -0.0008(8) -0.0010(7)
O2 0.0417(10) 0.0554(10) 0.1019(16) -0.0060(8) -0.0054(10) 0.0088(10)
C1 0.0446(12) 0.0424(11) 0.0450(13) -0.0191(9) -0.0066(10) 0.0017(9)
C2 0.0452(12) 0.0475(12) 0.0462(13) -0.0220(10) -0.0059(10) 0.0002(10)
C3 0.0468(13) 0.0515(13) 0.0524(14) -0.0201(10) -0.0030(11) -0.0034(11)
C4 0.0540(14) 0.0659(15) 0.0496(15) -0.0267(12) 0.0013(11) -0.0085(12)
C5 0.0774(19) 0.0670(17) 0.0487(15) -0.0372(15) 0.0034(13) 0.0020(13)
C6 0.0787(19) 0.0507(14) 0.0568(16) -0.0289(13) -0.0025(14) 0.0045(12)
C7 0.0548(14) 0.0484(12) 0.0489(14) -0.0222(11) -0.0026(11) -0.0022(10)
C8 0.0516(13) 0.0473(12) 0.0438(13) -0.0214(10) -0.0071(10) 0.0008(10)
C9 0.0501(13) 0.0527(13) 0.0490(14) -0.0208(11) -0.0042(11) -0.0085(11)
C10 0.0787(19) 0.0550(15) 0.0548(16) -0.0188(13) 0.0048(14) -0.0090(12)
C11 0.088(2) 0.0731(19) 0.0537(17) -0.0271(17) 0.0110(15) -0.0100(14)
C12 0.0691(19) 0.088(2) 0.070(2) -0.0255(17) 0.0152(15) -0.0269(17)
C13 0.077(2) 0.0691(19) 0.089(3) -0.0030(16) 0.0095(18) -0.0164(18)
C14 0.0709(19) 0.0611(16) 0.0660(19) -0.0098(14) 0.0026(15) -0.0036(14)
C15 0.0445(12) 0.0335(10) 0.0491(13) -0.0121(9) -0.0008(10) 0.0006(9)
C16 0.0687(17) 0.0482(13) 0.0679(18) -0.0157(12) 0.0089(14) -0.0125(12)
C17 0.127(3) 0.0537(16) 0.078(2) -0.0311(19) -0.018(2) -0.0209(15)
C18 0.090(3) 0.0569(17) 0.112(3) -0.0276(17) -0.037(2) -0.0142(18)
C19 0.0525(17) 0.0681(18) 0.116(3) -0.0219(14) -0.0125(17) -0.0174(19)
C20 0.0474(14) 0.0579(14) 0.0708(18) -0.0168(11) 0.0004(12) -0.0174(13)

loop_
_atom_type_symbol
_atom_type_description
_atom_type_scat_dispersion_real
_atom_type_scat_dispersion_imag
_atom_type_scat_source
C C 0.0033 0.0016 'International Tables Vol C Tables 4.2.6.8 and 6.1.1.4'
H H 0.0000 0.0000 'International Tables Vol C Tables 4.2.6.8 and 6.1.1.4'
Br Br -0.2901 2.4595 'International Tables Vol C Tables 4.2.6.8 and 6.1.1.4'
O O 0.0106 0.0060 'International Tables Vol C Tables 4.2.6.8 and 6.1.1.4'
S S 0.1246 0.1234 'International Tables Vol C Tables 4.2.6.8 and 6.1.1.4'

loop_
_geom_angle_atom_site_label_1
_geom_angle_atom_site_label_2
_geom_angle_atom_site_label_3
_geom_angle_site_symmetry_1
_geom_angle_site_symmetry_3
_geom_angle
_geom_angle_publ_flag
O2 S C1 . . 106.63(11) ?
O2 S C15 . . 106.87(13) ?
C1 S C15 . . 97.41(10) ?
C7 O1 C8 . . 107.23(18) ?
C8 C1 C2 . . 107.74(19) ?
C8 C1 S . . 127.74(19) ?
C2 C1 S . . 124.50(18) ?
C3 C2 C7 . . 119.5(2) ?
C3 C2 C1 . . 136.0(2) ?
C7 C2 C1 . . 104.5(2) ?
C4 C3 C2 . . 117.2(2) ?
C4 C3 H3 . . 121.4 ?
C2 C3 H3 . . 121.4 ?
C3 C4 C5 . . 122.7(3) ?
C3 C4 Br . . 118.6(2) ?
C5 C4 Br . . 118.8(2) ?
C6 C5 C4 . . 120.3(2) ?
C6 C5 H5 . . 119.9 ?
C4 C5 H5 . . 119.9 ?
C5 C6 C7 . . 117.3(2) ?
C5 C6 H6 . . 121.4 ?
C7 C6 H6 . . 121.4 ?
O1 C7 C6 . . 126.1(2) ?
O1 C7 C2 . . 110.8(2) ?
C6 C7 C2 . . 123.0(3) ?
C1 C8 O1 . . 109.7(2) ?
C1 C8 C9 . . 135.1(2) ?
O1 C8 C9 . . 115.3(2) ?
C10 C9 C14 . . 118.1(3) ?
C10 C9 C8 . . 122.2(2) ?
C14 C9 C8 . . 119.6(2) ?
C11 C10 C9 . . 120.6(3) ?
C11 C10 H10 . . 119.7 ?
C9 C10 H10 . . 119.7 ?
C12 C11 C10 . . 120.9(3) ?
C12 C11 H11 . . 119.6 ?
C10 C11 H11 . . 119.6 ?
C11 C12 C13 . . 119.3(3) ?
C11 C12 H12 . . 120.3 ?
C13 C12 H12 . . 120.3 ?
C12 C13 C14 . . 120.3(3) ?
C12 C13 H13 . . 119.9 ?
C14 C13 H13 . . 119.9 ?
C13 C14 C9 . . 120.8(3) ?
C13 C14 H14 . . 119.6 ?
C9 C14 H14 . . 119.6 ?
C16 C15 C20 . . 120.5(3) ?
C16 C15 S . . 121.3(2) ?
C20 C15 S . . 118.1(2) ?
C15 C16 C17 . . 118.8(3) ?
C15 C16 H16 . . 120.6 ?
C17 C16 H16 . . 120.6 ?
C18 C17 C16 . . 120.1(3) ?
C18 C17 H17 . . 120.0 ?
C16 C17 H17 . . 120.0 ?
C17 C18 C19 . . 120.9(3) ?
C17 C18 H18 . . 119.5 ?
C19 C18 H18 . . 119.5 ?
C18 C19 C20 . . 120.3(3) ?
C18 C19 H19 . . 119.8 ?
C20 C19 H19 . . 119.8 ?
C19 C20 C15 . . 119.3(3) ?
C19 C20 H20 . . 120.3 ?
C15 C20 H20 . . 120.3 ?

loop_
_geom_bond_atom_site_label_1
_geom_bond_atom_site_label_2
_geom_bond_site_symmetry_2
_geom_bond_distance
_geom_bond_publ_flag
Br C4 . 1.899(3) ?
S O2 . 1.489(2) ?
S C1 . 1.775(2) ?
S C15 . 1.789(2) ?
O1 C7 . 1.366(3) ?
O1 C8 . 1.377(3) ?
C1 C8 . 1.365(4) ?
C1 C2 . 1.444(3) ?
C2 C3 . 1.385(4) ?
C2 C7 . 1.391(3) ?
C3 C4 . 1.376(3) ?
C3 H3 . 0.9300 ?
C4 C5 . 1.393(4) ?
C5 C6 . 1.366(4) ?
C5 H5 . 0.9300 ?
C6 C7 . 1.378(4) ?
C6 H6 . 0.9300 ?
C8 C9 . 1.459(4) ?
C9 C10 . 1.379(4) ?
C9 C14 . 1.389(4) ?
C10 C11 . 1.377(4) ?
C10 H10 . 0.9300 ?
C11 C12 . 1.366(5) ?
C11 H11 . 0.9300 ?
C12 C13 . 1.371(5) ?
C12 H12 . 0.9300 ?
C13 C14 . 1.377(5) ?
C13 H13 . 0.9300 ?
C14 H14 . 0.9300 ?
C15 C16 . 1.379(4) ?
C15 C20 . 1.383(3) ?
C16 C17 . 1.390(5) ?
C16 H16 . 0.9300 ?
C17 C18 . 1.359(5) ?
C17 H17 . 0.9300 ?
C18 C19 . 1.361(5) ?
C18 H18 . 0.9300 ?
C19 C20 . 1.370(4) ?
C19 H19 . 0.9300 ?
C20 H20 . 0.9300 ?

loop_
_geom_torsion_atom_site_label_1
_geom_torsion_atom_site_label_2
_geom_torsion_atom_site_label_3
_geom_torsion_atom_site_label_4
_geom_torsion_site_symmetry_1
_geom_torsion_site_symmetry_2
_geom_torsion_site_symmetry_3
_geom_torsion_site_symmetry_4
_geom_torsion
_geom_torsion_publ_flag
O2 S C1 C8 . . . . -152.9(2) ?
C15 S C1 C8 . . . . 96.9(2) ?
O2 S C1 C2 . . . . 25.7(2) ?
C15 S C1 C2 . . . . -84.4(2) ?
C8 C1 C2 C3 . . . . 179.1(3) ?
S C1 C2 C3 . . . . 0.2(4) ?
C8 C1 C2 C7 . . . . 0.1(3) ?
S C1 C2 C7 . . . . -178.80(18) ?
C7 C2 C3 C4 . . . . 0.5(4) ?
C1 C2 C3 C4 . . . . -178.4(3) ?
C2 C3 C4 C5 . . . . -0.4(4) ?
C2 C3 C4 Br . . . . 179.02(18) ?
C3 C4 C5 C6 . . . . -0.3(4) ?
Br C4 C5 C6 . . . . -179.7(2) ?
C4 C5 C6 C7 . . . . 0.8(4) ?
C8 O1 C7 C6 . . . . -178.7(3) ?
C8 O1 C7 C2 . . . . 1.5(3) ?
C5 C6 C7 O1 . . . . 179.6(3) ?
C5 C6 C7 C2 . . . . -0.7(4) ?
C3 C2 C7 O1 . . . . 179.8(2) ?
C1 C2 C7 O1 . . . . -1.0(3) ?
C3 C2 C7 C6 . . . . 0.0(4) ?
C1 C2 C7 C6 . . . . 179.2(3) ?
C2 C1 C8 O1 . . . . 0.9(3) ?
S C1 C8 O1 . . . . 179.67(17) ?
C2 C1 C8 C9 . . . . 179.6(3) ?
S C1 C8 C9 . . . . -1.6(4) ?
C7 O1 C8 C1 . . . . -1.4(3) ?
C7 O1 C8 C9 . . . . 179.5(2) ?
C1 C8 C9 C10 . . . . 16.4(5) ?
O1 C8 C9 C10 . . . . -164.9(2) ?
C1 C8 C9 C14 . . . . -163.9(3) ?
O1 C8 C9 C14 . . . . 14.8(4) ?
C14 C9 C10 C11 . . . . 0.3(5) ?
C8 C9 C10 C11 . . . . -180.0(3) ?
C9 C10 C11 C12 . . . . 0.1(5) ?
C10 C11 C12 C13 . . . . -0.6(6) ?
C11 C12 C13 C14 . . . . 0.6(6) ?
C12 C13 C14 C9 . . . . -0.1(6) ?
C10 C9 C14 C13 . . . . -0.3(5) ?
C8 C9 C14 C13 . . . . 179.9(3) ?
O2 S C15 C16 . . . . -14.1(2) ?
C1 S C15 C16 . . . . 95.8(2) ?
O2 S C15 C20 . . . . 162.89(18) ?
C1 S C15 C20 . . . . -87.2(2) ?
C20 C15 C16 C17 . . . . 0.9(4) ?
S C15 C16 C17 . . . . 177.9(2) ?
C15 C16 C17 C18 . . . . 0.3(4) ?
C16 C17 C18 C19 . . . . -1.2(5) ?
C17 C18 C19 C20 . . . . 0.7(5) ?
C18 C19 C20 C15 . . . . 0.5(5) ?
C16 C15 C20 C19 . . . . -1.3(4) ?
S C15 C20 C19 . . . . -178.4(2) ?
